data_7101716
loop_
_publ_author_name
'Hitchcock, Peter B'
'Lappert, Michael F'
'Li, Gang'
'Protchenko, Andrey V'

_publ_section_title
;
 beta-Diiminato ligand (L) transformations in reactions of KL with PI3
 and I2 [L = {N(C6H3Pr(i)2-2,6)C(H)}2CPh].
;
_journal_issue 8
_journal_name_full 'Chemical communications (Cambridge, England)'
_journal_page_first 846
_journal_page_last 848
_journal_paper_doi 10.1039/b611260a
_journal_year 2007
_chemical_absolute_configuration unk
_chemical_compound_source 'synthesis as described'
_chemical_formula_moiety 'C33 H41 N2, I5'
_chemical_formula_sum 'C33 H41 I5 N2'
_chemical_formula_weight 1100.18
_chemical_name_systematic
;
?
;
_space_group_IT_number 30
_symmetry_cell_setting orthorhombic
_symmetry_Int_Tables_number 30
_symmetry_space_group_name_Hall 'P 2 -2bc'
_symmetry_space_group_name_H-M 'P n c 2'
_atom_sites_solution_hydrogens geom
_atom_sites_solution_primary direct
_atom_sites_solution_secondary difmap
_audit_conform_dict_location ftp://ftp.iucr.org/pub/cif_core.dic
_audit_conform_dict_name cif_core.dic
_audit_conform_dict_version 2.3
_audit_creation_date 2005-04-19T10:22:01-00:00
_audit_creation_method 'WinGX routine CIF_UPDATE'
_cell_angle_alpha 90
_cell_angle_beta 90
_cell_angle_gamma 90
_cell_formula_units_Z 4
_cell_length_a 21.8936(5)
_cell_length_b 13.9582(3)
_cell_length_c 12.3029(3)
_cell_measurement_reflns_used 16119
_cell_measurement_temperature 173(2)
_cell_measurement_theta_max 26.022
_cell_measurement_theta_min 3.395
_cell_measurement_wavelength 0.71073
_cell_volume 3759.71(15)
_computing_cell_refinement 'HKL Scalepack (Otwinowski & Minor 1997)'
_computing_data_collection 'Collect (Nonius BV, 1997-2000)'
_computing_data_reduction 'HKL Denzo and Scalepack (Otwinowski & Minor 1997)'
_computing_molecular_graphics 'Ortep-3 for Windows (Farrugia, 1997)'
_computing_publication_material 'WinGX publication routines (Farrugia, 1999)'
_computing_structure_refinement 'SHELXL-97 (Sheldrick, 1997)'
_computing_structure_solution 'SHELXS-86 (Sheldrick, 1986)'
_diffrn_ambient_temperature 173(2)
_diffrn_detector 'CCD plate'
_diffrn_detector_area_resol_mean 9
_diffrn_measured_fraction_theta_full 0.99
_diffrn_measured_fraction_theta_max 0.99
_diffrn_measurement_device '95mm CCD camera on \k-goniostat'
_diffrn_measurement_device_type KappaCCD
_diffrn_measurement_method 'CCD rotation images, thick slices'
_diffrn_orient_matrix_type 'by Nonius Collect from scalepack cell'
_diffrn_orient_matrix_UB_11 0.523537E-1
_diffrn_orient_matrix_UB_12 0.521249E-1
_diffrn_orient_matrix_UB_13 0.10787E-1
_diffrn_orient_matrix_UB_21 -0.612685E-1
_diffrn_orient_matrix_UB_22 0.39486E-1
_diffrn_orient_matrix_UB_23 0.163443E-1
_diffrn_orient_matrix_UB_31 0.105818E-1
_diffrn_orient_matrix_UB_32 -0.29266E-1
_diffrn_orient_matrix_UB_33 0.412644E-1
_diffrn_radiation_monochromator graphite
_diffrn_radiation_probe x-ray
_diffrn_radiation_type MoK\a
_diffrn_radiation_wavelength 0.71073
_diffrn_reflns_av_R_equivalents 0.0482
_diffrn_reflns_av_unetI/netI 0.0488
_diffrn_reflns_limit_h_max 25
_diffrn_reflns_limit_h_min -27
_diffrn_reflns_limit_k_max 17
_diffrn_reflns_limit_k_min -15
_diffrn_reflns_limit_l_max 15
_diffrn_reflns_limit_l_min -15
_diffrn_reflns_number 23950
_diffrn_reflns_theta_full 26.01
_diffrn_reflns_theta_max 26.01
_diffrn_reflns_theta_min 3.44
_diffrn_source 'Enraf Nonius FR590'
_exptl_absorpt_coefficient_mu 4.159
_exptl_absorpt_correction_T_max 0.812
_exptl_absorpt_correction_T_min 0.753
_exptl_absorpt_correction_type multi-scan
_exptl_absorpt_process_details
;
[c.f. r.h. blessing, acta cryst. (1995), a51, 33-38]
;
_exptl_crystal_colour red
_exptl_crystal_density_diffrn 1.944
_exptl_crystal_density_method 'not measured'
_exptl_crystal_description prism
_exptl_crystal_F_000 2072
_exptl_crystal_size_max 0.15
_exptl_crystal_size_mid 0.15
_exptl_crystal_size_min 0.05
_refine_diff_density_max 0.734
_refine_diff_density_min -0.731
_refine_diff_density_rms 0.105
_refine_ls_abs_structure_details 'Flack H D (1983), Acta Cryst. A39, 876-881'
_refine_ls_abs_structure_Flack 0.46(3)
_refine_ls_extinction_method none
_refine_ls_goodness_of_fit_ref 1.02
_refine_ls_hydrogen_treatment constr
_refine_ls_matrix_type full
_refine_ls_number_parameters 365
_refine_ls_number_reflns 7201
_refine_ls_number_restraints 1
_refine_ls_restrained_S_all 1.02
_refine_ls_R_factor_all 0.0554
_refine_ls_R_factor_gt 0.0393
_refine_ls_shift/su_max 0
_refine_ls_shift/su_mean 0
_refine_ls_structure_factor_coef Fsqd
_refine_ls_weighting_details 'calc w=1/[\s^2^(Fo^2^)+(0.0397P)^2^+3.7447P] where P=(Fo^2^+2Fc^2^)/3'
_refine_ls_weighting_scheme calc
_refine_ls_wR_factor_gt 0.0796
_refine_ls_wR_factor_ref 0.0854
_reflns_number_gt 5894
_reflns_number_total 7201
_reflns_threshold_expression >2sigma(I)
_cod_data_source_file B611260A.txt
_cod_data_source_block (2)-apr705
_cod_original_sg_symbol_H-M Pnc2
_cod_database_code 7101716

loop_
_symmetry_equiv_pos_as_xyz
'x, y, z'
'-x, -y, z'
'-x, y+1/2, z+1/2'
'x, -y+1/2, z+1/2'

loop_
_atom_site_label
_atom_site_type_symbol
_atom_site_fract_x
_atom_site_fract_y
_atom_site_fract_z
_atom_site_U_iso_or_equiv
_atom_site_adp_type
_atom_site_occupancy
_atom_site_symmetry_multiplicity
_atom_site_calc_flag
_atom_site_refinement_flags
_atom_site_disorder_assembly
_atom_site_disorder_group
I1 I 0.20246(2) 0.81813(4) 0.63648(5) 0.05448(16) Uani 1 1 d . . .
I2 I 0.21888(2) 0.66335(4) 0.78060(5) 0.04401(13) Uani 1 1 d . . .
I3 I 0.24361(3) 0.48774(4) 0.92502(5) 0.05792(16) Uani 1 1 d . . .
I4 I 0.27893(2) 0.37351(4) 0.72195(5) 0.04776(14) Uani 1 1 d . . .
I5 I 0.30610(3) 0.28177(5) 0.52485(6) 0.06427(18) Uani 1 1 d . . .
N1 N 0.0290(2) 0.5186(4) 0.2762(5) 0.0210(11) Uani 1 1 d . . .
C1 C 0.0462(3) 0.5285(4) 0.1717(6) 0.0238(15) Uani 1 1 d . . .
H1 H 0.0848 0.5519 0.1482 0.029 Uiso 1 1 calc R . .
C2 C 0 0.5 0.1042(8) 0.026(2) Uani 1 2 d S . .
C3 C 0 0.5 -0.0162(8) 0.028(2) Uani 1 2 d S . .
C4 C -0.0543(3) 0.5133(5) -0.0740(7) 0.0352(17) Uani 1 1 d . . .
H4 H -0.0917 0.5224 -0.0363 0.042 Uiso 1 1 calc R . .
C5 C -0.0532(4) 0.5133(5) -0.1869(6) 0.041(2) Uani 1 1 d . . .
H5 H -0.0901 0.5226 -0.2261 0.05 Uiso 1 1 calc R . .
C6 C 0 0.5 -0.2423(9) 0.045(3) Uani 1 2 d S . .
H6 H 0 0.5 -0.3195 0.054 Uiso 1 2 calc SR . .
C7 C 0.0695(3) 0.5152(5) 0.3688(6) 0.0239(14) Uani 1 1 d . . .
C8 C 0.0677(3) 0.5869(4) 0.4470(6) 0.0274(16) Uani 1 1 d . . .
C9 C 0.1088(3) 0.5811(5) 0.5333(6) 0.0359(17) Uani 1 1 d . . .
H9 H 0.1078 0.6279 0.5893 0.043 Uiso 1 1 calc R . .
C10 C 0.1510(4) 0.5077(6) 0.5377(7) 0.049(2) Uani 1 1 d . . .
H10 H 0.1793 0.5061 0.5963 0.059 Uiso 1 1 calc R . .
C11 C 0.1536(3) 0.4361(5) 0.4593(7) 0.0407(19) Uani 1 1 d . . .
H11 H 0.1824 0.3855 0.4651 0.049 Uiso 1 1 calc R . .
C12 C 0.1131(3) 0.4398(5) 0.3721(6) 0.0285(15) Uani 1 1 d . . .
C13 C 0.0253(3) 0.6729(4) 0.4377(6) 0.0273(16) Uani 1 1 d . . .
H13 H -0.0104 0.6531 0.3922 0.033 Uiso 1 1 calc R . .
C14 C 0.0580(4) 0.7548(6) 0.3777(8) 0.049(2) Uani 1 1 d . . .
H14A H 0.0736 0.7312 0.308 0.073 Uiso 1 1 calc R . .
H14B H 0.0921 0.778 0.422 0.073 Uiso 1 1 calc R . .
H14C H 0.0292 0.8073 0.3647 0.073 Uiso 1 1 calc R . .
C15 C 0.0003(5) 0.7091(6) 0.5461(8) 0.060(3) Uani 1 1 d . . .
H15A H -0.0212 0.6569 0.5833 0.089 Uiso 1 1 calc R . .
H15B H -0.0281 0.7621 0.533 0.089 Uiso 1 1 calc R . .
H15C H 0.0341 0.7315 0.5916 0.089 Uiso 1 1 calc R . .
C16 C 0.1183(3) 0.3625(5) 0.2817(7) 0.0352(16) Uani 1 1 d . . .
H16 H 0.0807 0.3653 0.2359 0.042 Uiso 1 1 calc R . .
C17 C 0.1243(4) 0.2601(6) 0.3286(8) 0.052(2) Uani 1 1 d . . .
H17A H 0.0888 0.2459 0.3743 0.078 Uiso 1 1 calc R . .
H17B H 0.1616 0.2556 0.3723 0.078 Uiso 1 1 calc R . .
H17C H 0.1263 0.2138 0.2688 0.078 Uiso 1 1 calc R . .
C18 C 0.1732(4) 0.3835(6) 0.2097(8) 0.056(2) Uani 1 1 d . . .
H18A H 0.1696 0.4484 0.1799 0.085 Uiso 1 1 calc R . .
H18B H 0.1746 0.337 0.1501 0.085 Uiso 1 1 calc R . .
H18C H 0.2107 0.3787 0.2528 0.085 Uiso 1 1 calc R . .
N1B N 0.4711(3) 0.0208(4) 0.9647(5) 0.0351(14) Uani 1 1 d . . 1
C1B C 0.4544(3) 0.0329(5) 1.0695(6) 0.0369(18) Uani 1 1 d . A 1
H1B H 0.4167 0.06 1.0923 0.044 Uiso 1 1 calc R A 1
C2B C 0.5 0 1.1401(10) 0.039(3) Uani 1 2 d S . 1
C3B C 0.5 0 1.2582(10) 0.045(3) Uani 1 2 d S . 1
C4B C 0.5554(4) 0.0126(6) 1.3159(7) 0.053(2) Uani 1 1 d . B 1
H4B H 0.5927 0.0213 1.2778 0.063 Uiso 1 1 calc R B 1
C5B C 0.5547(5) 0.0121(7) 1.4267(9) 0.066(3) Uani 1 1 d . B 1
H5B H 0.5918 0.02 1.4656 0.079 Uiso 1 1 calc R B 1
C6B C 0.5 0 1.4838(13) 0.079(5) Uani 1 2 d S . 1
H6B H 0.5 0 1.561 0.094 Uiso 1 2 calc SR . 1
C7B C 0.4293(3) 0.0184(6) 0.8734(7) 0.0412(19) Uani 1 1 d . C 1
C8B C 0.4320(4) 0.0885(6) 0.7940(7) 0.046(2) Uani 1 1 d . C 1
C9B C 0.3898(4) 0.0838(8) 0.7117(9) 0.070(3) Uani 1 1 d . C 1
H9B H 0.3906 0.1306 0.6557 0.084 Uiso 1 1 calc R C 1
C10B C 0.3457(5) 0.0118(9) 0.7087(10) 0.083(3) Uani 1 1 d . C 1
H10B H 0.3163 0.0106 0.652 0.099 Uiso 1 1 calc R C 1
C11B C 0.3451(4) -0.0587(8) 0.7893(10) 0.071(3) Uani 1 1 d . C 1
H11B H 0.3157 -0.1087 0.7854 0.086 Uiso 1 1 calc R C 1
C12B C 0.3860(3) -0.0575(6) 0.8743(7) 0.047(2) Uani 1 1 d . C 1
C13B C 0.4784(4) 0.1715(6) 0.7972(7) 0.048(2) Uani 1 1 d . C 1
H13B H 0.5104 0.1518 0.8507 0.058 Uiso 1 1 calc R C 1
C14B C 0.5111(7) 0.1900(10) 0.6948(11) 0.116(5) Uani 1 1 d . C 1
H14D H 0.5397 0.2433 0.705 0.174 Uiso 1 1 calc R C 1
H14E H 0.4816 0.2066 0.6379 0.174 Uiso 1 1 calc R C 1
H14F H 0.5337 0.1325 0.6733 0.174 Uiso 1 1 calc R C 1
C15B C 0.4479(5) 0.2596(8) 0.8458(12) 0.102(5) Uani 1 1 d . C 1
H15D H 0.4271 0.2418 0.9134 0.153 Uiso 1 1 calc R C 1
H15E H 0.4181 0.2853 0.7941 0.153 Uiso 1 1 calc R C 1
H15F H 0.4789 0.3084 0.8612 0.153 Uiso 1 1 calc R C 1
C16B C 0.3823(4) -0.1340(6) 0.9624(8) 0.055(2) Uani 1 1 d . C 1
H16B H 0.4209 -0.1306 1.0059 0.066 Uiso 1 1 calc R C 1
C17B C 0.3753(4) -0.2354(7) 0.9235(11) 0.078(3) Uani 1 1 d . C 1
H17D H 0.3737 -0.2787 0.9861 0.116 Uiso 1 1 calc R C 1
H17E H 0.4102 -0.2524 0.8775 0.116 Uiso 1 1 calc R C 1
H17F H 0.3375 -0.2413 0.8814 0.116 Uiso 1 1 calc R C 1
C18B C 0.3285(5) -0.1097(8) 1.0399(11) 0.093(4) Uani 1 1 d . C 1
H18D H 0.3326 -0.0436 1.0656 0.139 Uiso 1 1 calc R C 1
H18E H 0.3292 -0.1535 1.1022 0.139 Uiso 1 1 calc R C 1
H18F H 0.2898 -0.1168 1.0008 0.139 Uiso 1 1 calc R C 1

loop_
_atom_site_aniso_label
_atom_site_aniso_U_11
_atom_site_aniso_U_22
_atom_site_aniso_U_33
_atom_site_aniso_U_23
_atom_site_aniso_U_13
_atom_site_aniso_U_12
I1 0.0478(3) 0.0432(3) 0.0724(4) 0.0001(3) -0.0090(3) 0.0035(3)
I2 0.0350(3) 0.0542(3) 0.0428(3) -0.0103(3) -0.0022(2) 0.0005(2)
I3 0.0625(4) 0.0662(4) 0.0451(3) 0.0083(3) -0.0033(3) 0.0047(3)
I4 0.0348(3) 0.0459(3) 0.0626(3) 0.0147(3) -0.0064(3) -0.0026(2)
I5 0.0515(3) 0.0673(4) 0.0740(4) -0.0053(4) -0.0027(3) 0.0147(3)
N1 0.019(2) 0.018(3) 0.026(3) 0.004(2) 0.000(3) -0.001(2)
C1 0.021(3) 0.011(3) 0.040(4) 0.003(3) -0.005(3) -0.003(3)
C2 0.033(5) 0.017(5) 0.027(6) 0 0 0.000(4)
C3 0.036(5) 0.013(5) 0.034(6) 0 0 0.001(4)
C4 0.050(4) 0.021(4) 0.034(4) -0.002(3) -0.006(4) -0.001(3)
C5 0.061(5) 0.025(4) 0.038(5) 0.000(3) -0.015(4) -0.002(4)
C6 0.083(9) 0.021(6) 0.031(7) 0 0 -0.009(6)
C7 0.023(3) 0.023(4) 0.026(4) 0.007(3) -0.004(3) -0.003(3)
C8 0.025(3) 0.016(3) 0.041(5) 0.003(3) -0.004(3) 0.003(3)
C9 0.037(4) 0.035(4) 0.035(4) -0.006(4) -0.013(3) 0.007(3)
C10 0.044(5) 0.052(5) 0.052(5) 0.006(4) -0.022(4) 0.006(4)
C11 0.035(4) 0.037(4) 0.051(5) -0.002(4) -0.010(4) 0.008(4)
C12 0.029(3) 0.026(4) 0.030(4) -0.003(3) 0.006(3) 0.004(3)
C13 0.025(4) 0.023(4) 0.034(4) 0.003(3) -0.003(3) -0.002(3)
C14 0.054(5) 0.019(4) 0.074(6) 0.015(4) 0.010(5) -0.002(4)
C15 0.076(6) 0.055(6) 0.048(6) 0.005(5) 0.006(5) 0.029(5)
C16 0.032(4) 0.031(4) 0.043(4) -0.004(4) 0.000(4) 0.006(3)
C17 0.048(5) 0.033(4) 0.074(6) 0.001(4) 0.020(4) 0.005(4)
C18 0.060(5) 0.045(5) 0.064(6) 0.003(4) 0.024(5) 0.011(4)
N1B 0.029(3) 0.036(4) 0.041(4) 0.002(3) 0.000(3) -0.002(3)
C1B 0.030(4) 0.033(4) 0.047(5) 0.000(4) 0.004(4) 0.003(3)
C2B 0.045(6) 0.028(5) 0.044(7) 0 0 -0.002(5)
C3B 0.046(7) 0.050(7) 0.039(8) 0 0 0.000(6)
C4B 0.066(6) 0.046(5) 0.046(6) -0.002(4) 0.006(4) -0.002(5)
C5B 0.092(7) 0.053(6) 0.053(6) 0.004(5) -0.027(6) -0.005(6)
C6B 0.127(15) 0.063(10) 0.047(9) 0 0 0.003(10)
C7B 0.033(4) 0.047(5) 0.044(5) -0.013(4) -0.004(4) 0.004(4)
C8B 0.041(4) 0.045(5) 0.052(6) -0.006(4) -0.006(4) 0.002(4)
C9B 0.054(5) 0.087(7) 0.068(7) -0.005(6) -0.019(5) 0.019(5)
C10B 0.052(6) 0.115(10) 0.080(8) -0.006(7) -0.035(6) -0.001(6)
C11B 0.041(5) 0.087(7) 0.087(8) -0.025(7) -0.019(6) -0.006(5)
C12B 0.022(4) 0.056(5) 0.063(6) -0.011(5) 0.003(4) 0.000(4)
C13B 0.051(5) 0.048(5) 0.046(6) 0.008(4) -0.001(4) 0.002(4)
C14B 0.122(10) 0.147(12) 0.079(10) 0.006(9) 0.033(8) -0.057(9)
C15B 0.084(7) 0.054(7) 0.168(14) -0.015(8) 0.027(9) 0.002(7)
C16B 0.038(5) 0.054(5) 0.071(6) -0.016(5) 0.010(4) -0.016(4)
C17B 0.062(6) 0.056(6) 0.115(9) -0.021(6) 0.003(6) -0.018(5)
C18B 0.071(7) 0.082(7) 0.125(11) -0.020(7) 0.051(7) -0.032(6)

loop_
_atom_type_symbol
_atom_type_description
_atom_type_scat_dispersion_real
_atom_type_scat_dispersion_imag
_atom_type_scat_source
C C 0.0033 0.0016 'International Tables Vol C Tables 4.2.6.8 and 6.1.1.4'
H H 0 0 'International Tables Vol C Tables 4.2.6.8 and 6.1.1.4'
I I -0.4742 1.8119 'International Tables Vol C Tables 4.2.6.8 and 6.1.1.4'
N N 0.0061 0.0033 'International Tables Vol C Tables 4.2.6.8 and 6.1.1.4'

loop_
_geom_angle_atom_site_label_1
_geom_angle_atom_site_label_2
_geom_angle_atom_site_label_3
_geom_angle
_geom_angle_site_symmetry_1
_geom_angle_site_symmetry_3
I1 I2 I3 175.59(3) . .
I4 I3 I2 89.32(2) . .
I5 I4 I3 174.83(3) . .
C1 N1 N1 107.3(3) . 2_565
C1 N1 C7 125.8(5) . .
N1 N1 C7 123.8(4) 2_565 .
N1 C1 C2 110.0(6) . .
N1 C1 H1 125 . .
C2 C1 H1 125 . .
C1 C2 C1 105.3(9) . 2_565
C1 C2 C3 127.4(4) . .
C1 C2 C3 127.4(4) 2_565 .
C4 C3 C4 118.8(10) . 2_565
C4 C3 C2 120.6(5) . .
C4 C3 C2 120.6(5) 2_565 .
C5 C4 C3 119.6(8) . .
C5 C4 H4 120.2 . .
C3 C4 H4 120.2 . .
C6 C5 C4 121.0(8) . .
C6 C5 H5 119.5 . .
C4 C5 H5 119.5 . .
C5 C6 C5 119.9(11) . 2_565
C5 C6 H6 120 . .
C5 C6 H6 120 2_565 .
C8 C7 C12 122.2(6) . .
C8 C7 N1 120.4(6) . .
C12 C7 N1 117.2(6) . .
C7 C8 C9 117.9(6) . .
C7 C8 C13 122.3(6) . .
C9 C8 C13 119.8(6) . .
C10 C9 C8 120.4(7) . .
C10 C9 H9 119.8 . .
C8 C9 H9 119.8 . .
C9 C10 C11 122.2(7) . .
C9 C10 H10 118.9 . .
C11 C10 H10 118.9 . .
C10 C11 C12 118.9(7) . .
C10 C11 H11 120.6 . .
C12 C11 H11 120.6 . .
C11 C12 C7 118.4(6) . .
C11 C12 C16 118.6(6) . .
C7 C12 C16 123.0(6) . .
C8 C13 C15 114.5(6) . .
C8 C13 C14 109.7(5) . .
C15 C13 C14 109.9(7) . .
C8 C13 H13 107.5 . .
C15 C13 H13 107.5 . .
C14 C13 H13 107.5 . .
C13 C14 H14A 109.5 . .
C13 C14 H14B 109.5 . .
H14A C14 H14B 109.5 . .
C13 C14 H14C 109.5 . .
H14A C14 H14C 109.5 . .
H14B C14 H14C 109.5 . .
C13 C15 H15A 109.5 . .
C13 C15 H15B 109.5 . .
H15A C15 H15B 109.5 . .
C13 C15 H15C 109.5 . .
H15A C15 H15C 109.5 . .
H15B C15 H15C 109.5 . .
C18 C16 C17 109.2(6) . .
C18 C16 C12 110.0(6) . .
C17 C16 C12 112.4(7) . .
C18 C16 H16 108.4 . .
C17 C16 H16 108.4 . .
C12 C16 H16 108.4 . .
C16 C17 H17A 109.5 . .
C16 C17 H17B 109.5 . .
H17A C17 H17B 109.5 . .
C16 C17 H17C 109.5 . .
H17A C17 H17C 109.5 . .
H17B C17 H17C 109.5 . .
C16 C18 H18A 109.5 . .
C16 C18 H18B 109.5 . .
H18A C18 H18B 109.5 . .
C16 C18 H18C 109.5 . .
H18A C18 H18C 109.5 . .
H18B C18 H18C 109.5 . .
C1B N1B N1B 107.4(4) . 2_655
C1B N1B C7B 124.8(6) . .
N1B N1B C7B 124.3(4) 2_655 .
N1B C1B C2B 110.9(7) . .
N1B C1B H1B 124.5 . .
C2B C1B H1B 124.5 . .
C1B C2B C1B 103.4(10) . 2_655
C1B C2B C3B 128.3(5) . .
C1B C2B C3B 128.3(5) 2_655 .
C4B C3B C4B 119.8(11) . 2_655
C4B C3B C2B 120.1(6) . .
C4B C3B C2B 120.1(6) 2_655 .
C5B C4B C3B 119.4(10) . .
C5B C4B H4B 120.3 . .
C3B C4B H4B 120.3 . .
C4B C5B C6B 120.8(11) . .
C4B C5B H5B 119.6 . .
C6B C5B H5B 119.6 . .
C5B C6B C5B 119.7(14) 2_655 .
C5B C6B H6B 120.2 2_655 .
C5B C6B H6B 120.2 . .
C8B C7B C12B 124.1(7) . .
C8B C7B N1B 120.3(7) . .
C12B C7B N1B 115.6(8) . .
C9B C8B C7B 117.3(8) . .
C9B C8B C13B 120.0(9) . .
C7B C8B C13B 122.8(7) . .
C8B C9B C10B 121.4(11) . .
C8B C9B H9B 119.3 . .
C10B C9B H9B 119.3 . .
C9B C10B C11B 119.7(9) . .
C9B C10B H10B 120.1 . .
C11B C10B H10B 120.1 . .
C12B C11B C10B 121.6(9) . .
C12B C11B H11B 119.2 . .
C10B C11B H11B 119.2 . .
C11B C12B C7B 115.9(9) . .
C11B C12B C16B 119.8(8) . .
C7B C12B C16B 124.3(7) . .
C14B C13B C15B 114.1(10) . .
C14B C13B C8B 115.4(9) . .
C15B C13B C8B 109.2(8) . .
C14B C13B H13B 105.8 . .
C15B C13B H13B 105.8 . .
C8B C13B H13B 105.8 . .
C13B C14B H14D 109.5 . .
C13B C14B H14E 109.5 . .
H14D C14B H14E 109.5 . .
C13B C14B H14F 109.5 . .
H14D C14B H14F 109.5 . .
H14E C14B H14F 109.5 . .
C13B C15B H15D 109.5 . .
C13B C15B H15E 109.5 . .
H15D C15B H15E 109.5 . .
C13B C15B H15F 109.5 . .
H15D C15B H15F 109.5 . .
H15E C15B H15F 109.5 . .
C17B C16B C12B 116.0(8) . .
C17B C16B C18B 108.9(7) . .
C12B C16B C18B 108.9(8) . .
C17B C16B H16B 107.6 . .
C12B C16B H16B 107.6 . .
C18B C16B H16B 107.6 . .
C16B C17B H17D 109.5 . .
C16B C17B H17E 109.5 . .
H17D C17B H17E 109.5 . .
C16B C17B H17F 109.5 . .
H17D C17B H17F 109.5 . .
H17E C17B H17F 109.5 . .
C16B C18B H18D 109.5 . .
C16B C18B H18E 109.5 . .
H18D C18B H18E 109.5 . .
C16B C18B H18F 109.5 . .
H18D C18B H18F 109.5 . .
H18E C18B H18F 109.5 . .

loop_
_geom_bond_atom_site_label_1
_geom_bond_atom_site_label_2
_geom_bond_distance
_geom_bond_site_symmetry_2
I1 I2 2.8179(9) .
I2 I3 3.0755(8) .
I3 I4 3.0630(9) .
I4 I5 2.8060(10) .
N1 C1 1.347(9) .
N1 N1 1.372(10) 2_565
N1 C7 1.445(8) .
C1 C2 1.368(9) .
C1 H1 0.95 .
C2 C1 1.368(8) 2_565
C2 C3 1.481(14) .
C3 C4 1.397(9) .
C3 C4 1.397(9) 2_565
C4 C5 1.390(11) .
C4 H4 0.95 .
C5 C6 1.361(10) .
C5 H5 0.95 .
C6 C5 1.361(10) 2_565
C6 H6 0.95 .
C7 C8 1.388(10) .
C7 C12 1.421(9) .
C8 C9 1.394(9) .
C8 C13 1.523(9) .
C9 C10 1.380(10) .
C9 H9 0.95 .
C10 C11 1.390(11) .
C10 H10 0.95 .
C11 C12 1.393(10) .
C11 H11 0.95 .
C12 C16 1.553(10) .
C13 C15 1.528(11) .
C13 C14 1.538(9) .
C13 H13 1 .
C14 H14A 0.98 .
C14 H14B 0.98 .
C14 H14C 0.98 .
C15 H15A 0.98 .
C15 H15B 0.98 .
C15 H15C 0.98 .
C16 C18 1.520(11) .
C16 C17 1.547(11) .
C16 H16 1 .
C17 H17A 0.98 .
C17 H17B 0.98 .
C17 H17C 0.98 .
C18 H18A 0.98 .
C18 H18B 0.98 .
C18 H18C 0.98 .
N1B C1B 1.351(9) .
N1B N1B 1.391(11) 2_655
N1B C7B 1.450(10) .
C1B C2B 1.401(11) .
C1B H1B 0.95 .
C2B C1B 1.401(10) 2_655
C2B C3B 1.453(17) .
C3B C4B 1.416(11) .
C3B C4B 1.416(11) 2_655
C4B C5B 1.363(13) .
C4B H4B 0.95 .
C5B C6B 1.398(13) .
C5B H5B 0.95 .
C6B C5B 1.398(13) 2_655
C6B H6B 0.95 .
C7B C8B 1.384(12) .
C7B C12B 1.422(11) .
C8B C9B 1.372(12) .
C8B C13B 1.542(12) .
C9B C10B 1.394(14) .
C9B H9B 0.95 .
C10B C11B 1.397(16) .
C10B H10B 0.95 .
C11B C12B 1.378(13) .
C11B H11B 0.95 .
C12B C16B 1.524(13) .
C13B C14B 1.472(14) .
C13B C15B 1.521(14) .
C13B H13B 1 .
C14B H14D 0.98 .
C14B H14E 0.98 .
C14B H14F 0.98 .
C15B H15D 0.98 .
C15B H15E 0.98 .
C15B H15F 0.98 .
C16B C17B 1.502(12) .
C16B C18B 1.553(13) .
C16B H16B 1 .
C17B H17D 0.98 .
C17B H17E 0.98 .
C17B H17F 0.98 .
C18B H18D 0.98 .
C18B H18E 0.98 .
C18B H18F 0.98 .
